data_4341234
loop_
_publ_author_name
'Lewis, Nerissa A.'
'Marzilli, Patricia A.'
'Fronczek, Frank R.'
'Marzilli, Luigi G.'

_publ_section_title
;
 Models for B12-Conjugated Radiopharmaceuticals. Cobaloxime Binding to New
 fac-[Re(CO)3(Me2Bipyridine)(amidine)]BF4 Complexes Having an Exposed
 Pyridyl Nitrogen.
;
_journal_issue 20
_journal_name_full 'Inorganic chemistry'
_journal_page_first 11096
_journal_page_last 11107
_journal_paper_doi 10.1021/ic5016675
_journal_volume 53
_journal_year 2014
_chemical_formula_moiety 'C34 H42 Cl Co N10 O7 Re, C4 H10 O, B F4'
_chemical_formula_sum 'C38 H52 B Cl Co F4 N10 O8 Re'
_chemical_formula_weight 1144.29
_chemical_name_systematic
;
 ?
;
_space_group_IT_number 2
_symmetry_cell_setting triclinic
_symmetry_space_group_name_Hall '-P 1'
_symmetry_space_group_name_H-M 'P -1'
_atom_sites_solution_hydrogens geom
_atom_sites_solution_primary direct
_atom_sites_solution_secondary difmap
_audit_creation_method SHELXL-97
_cell_angle_alpha 105.787(15)
_cell_angle_beta 105.748(15)
_cell_angle_gamma 102.678(14)
_cell_formula_units_Z 2
_cell_length_a 10.997(3)
_cell_length_b 14.686(3)
_cell_length_c 16.078(4)
_cell_measurement_reflns_used 9981
_cell_measurement_temperature 90.0(5)
_cell_measurement_theta_max 27.53
_cell_measurement_theta_min 2.41
_cell_volume 2281.1(10)
_computing_cell_refinement 'Bruker SAINT'
_computing_data_collection 'Bruker APEX2'
_computing_data_reduction 'Bruker SAINT'
_computing_molecular_graphics 'ORTEP-3 for Windows (Farrugia, 1997)'
_computing_publication_material 'SHELXL-97 (Sheldrick, 2008)'
_computing_structure_refinement 'SHELXL-97 (Sheldrick, 2008)'
_computing_structure_solution 'SHELXS-97 (Sheldrick, 2008)'
_diffrn_ambient_temperature 90.0(5)
_diffrn_measured_fraction_theta_full 0.961
_diffrn_measured_fraction_theta_max 0.949
_diffrn_measurement_device_type 'Bruker Kappa APEX-II DUO'
_diffrn_measurement_method '\f and \w scans'
_diffrn_radiation_monochromator 'TRIUMPH curved graphite'
_diffrn_radiation_source 'fine-focus sealed tube'
_diffrn_radiation_type MoK\a
_diffrn_radiation_wavelength 0.71073
_diffrn_reflns_av_R_equivalents 0.0386
_diffrn_reflns_av_sigmaI/netI 0.0604
_diffrn_reflns_limit_h_max 14
_diffrn_reflns_limit_h_min -12
_diffrn_reflns_limit_k_max 19
_diffrn_reflns_limit_k_min -19
_diffrn_reflns_limit_l_max 20
_diffrn_reflns_limit_l_min -20
_diffrn_reflns_number 25059
_diffrn_reflns_theta_full 25.00
_diffrn_reflns_theta_max 27.57
_diffrn_reflns_theta_min 1.41
_exptl_absorpt_coefficient_mu 3.150
_exptl_absorpt_correction_T_max 0.8584
_exptl_absorpt_correction_T_min 0.5860
_exptl_absorpt_correction_type multi-scan
_exptl_absorpt_process_details 'SADABS (Sheldrick, 2004)'
_exptl_crystal_colour orange
_exptl_crystal_density_diffrn 1.666
_exptl_crystal_density_method 'not measured'
_exptl_crystal_description parallelepiped
_exptl_crystal_F_000 1148
_exptl_crystal_size_max 0.19
_exptl_crystal_size_mid 0.18
_exptl_crystal_size_min 0.05
_refine_diff_density_max 3.491
_refine_diff_density_min -1.469
_refine_diff_density_rms 0.143
_refine_ls_extinction_method none
_refine_ls_goodness_of_fit_ref 1.062
_refine_ls_hydrogen_treatment mixed
_refine_ls_matrix_type full
_refine_ls_number_parameters 605
_refine_ls_number_reflns 10019
_refine_ls_number_restraints 1
_refine_ls_restrained_S_all 1.062
_refine_ls_R_factor_all 0.0711
_refine_ls_R_factor_gt 0.0497
_refine_ls_shift/su_max 0.001
_refine_ls_shift/su_mean 0.000
_refine_ls_structure_factor_coef Fsqd
_refine_ls_weighting_details 'calc w=1/[\s^2^(Fo^2^)+(0.0521P)^2^+7.1043P] where P=(Fo^2^+2Fc^2^)/3'
_refine_ls_weighting_scheme calc
_refine_ls_wR_factor_gt 0.1147
_refine_ls_wR_factor_ref 0.1219
_reflns_number_gt 7789
_reflns_number_total 10019
_reflns_threshold_expression I>2\s(I)
_cod_data_source_file ic5016675_si_003.cif
_cod_data_source_block Nerissa24
_cod_depositor_comments
;
The following automatic conversions were performed:

'_symmetry_cell_setting' value 'Triclinic' changed to 'triclinic'
according to
/home/saulius/struct/COD-crude-data--automatic-downloads/rss-feeds/ACS/lib/dictionaries/cif_core.dic
dictionary named 'cif_core.dic' version 2.4.2 from 2011-04-26.

Automatic conversion script
Id: cif_fix_values 2827 2014-09-09 07:05:25Z andrius 

 Adding full bibliography for 4341231--4341234.cif.
;
_cod_original_sg_symbol_H-M 'P -1   '
_cod_database_code 4341234

loop_
_symmetry_equiv_pos_as_xyz
'x, y, z'
'-x, -y, -z'

loop_
_atom_site_label
_atom_site_type_symbol
_atom_site_fract_x
_atom_site_fract_y
_atom_site_fract_z
_atom_site_U_iso_or_equiv
_atom_site_adp_type
_atom_site_occupancy
_atom_site_symmetry_multiplicity
_atom_site_calc_flag
_atom_site_refinement_flags
_atom_site_disorder_assembly
_atom_site_disorder_group
Re1 Re 0.52982(3) 0.84048(2) 0.649242(17) 0.02935(9) Uani 1 1 d . . .
Co1 Co 0.17848(8) 0.16445(6) -0.13859(5) 0.02576(18) Uani 1 1 d . . .
Cl1 Cl 0.14175(17) 0.07074(12) -0.28307(10) 0.0331(3) Uani 1 1 d . . .
O1 O 0.7841(5) 0.7904(4) 0.7245(3) 0.0400(11) Uani 1 1 d . . .
O2 O 0.4815(6) 0.7841(5) 0.8092(4) 0.0659(18) Uani 1 1 d . . .
O3 O 0.6490(5) 1.0557(4) 0.7899(3) 0.0414(11) Uani 1 1 d . . .
O4 O 0.4376(5) 0.2740(4) -0.1207(3) 0.0423(12) Uani 1 1 d . . .
O5 O -0.0676(4) 0.1962(3) -0.2087(3) 0.0271(9) Uani 1 1 d . . .
O6 O 0.4241(5) 0.1253(4) -0.0754(3) 0.0422(11) Uani 1 1 d D . .
H6O H 0.448(9) 0.183(5) -0.088(6) 0.063 Uiso 1 1 d D . .
O7 O -0.0817(4) 0.0508(3) -0.1556(3) 0.0274(9) Uani 1 1 d D . .
H7O H -0.087(7) 0.102(5) -0.179(5) 0.041 Uiso 1 1 d D . .
N1 N 0.3407(5) 0.8588(4) 0.5785(3) 0.0245(10) Uani 1 1 d . . .
N2 N 0.5594(5) 0.8757(4) 0.5301(3) 0.0271(11) Uani 1 1 d . . .
N3 N 0.4495(5) 0.6917(4) 0.5423(3) 0.0273(11) Uani 1 1 d . . .
H3N H 0.521(7) 0.691(5) 0.523(4) 0.033 Uiso 1 1 d . . .
N4 N 0.3163(5) 0.5359(5) 0.4332(3) 0.0415(15) Uani 1 1 d . . .
N5A N 0.2731(15) 0.4232(12) 0.2504(10) 0.0287(19) Uani 0.394(7) 1 d P A 1
N5B N 0.2718(9) 0.4714(8) 0.2411(6) 0.0287(19) Uani 0.606(7) 1 d P A 2
N6 N 0.2067(5) 0.2505(3) -0.0145(3) 0.0263(11) Uani 1 1 d . A .
N7 N 0.3075(6) 0.2659(4) -0.1463(3) 0.0338(12) Uani 1 1 d . . .
N8 N 0.0626(5) 0.2301(4) -0.1882(3) 0.0279(11) Uani 1 1 d . . .
N9 N 0.2945(5) 0.0964(4) -0.0911(4) 0.0337(12) Uani 1 1 d . . .
N10 N 0.0500(5) 0.0608(4) -0.1294(3) 0.0250(10) Uani 1 1 d . . .
C1 C 0.2384(6) 0.8644(4) 0.6091(4) 0.0261(12) Uani 1 1 d . . .
C2 C 0.1139(6) 0.8583(4) 0.5512(4) 0.0295(13) Uani 1 1 d . . .
H2 H 0.0432 0.8607 0.5741 0.035 Uiso 1 1 calc R . .
C3 C 0.0952(6) 0.8487(5) 0.4608(4) 0.0317(14) Uani 1 1 d . . .
H3A H 0.0109 0.8431 0.4201 0.038 Uiso 1 1 calc R . .
C4 C 0.2005(6) 0.8472(5) 0.4299(4) 0.0288(13) Uani 1 1 d . . .
H4A H 0.1896 0.8424 0.3680 0.035 Uiso 1 1 calc R . .
C5 C 0.3223(6) 0.8526(4) 0.4891(4) 0.0256(12) Uani 1 1 d . . .
C6 C 0.4400(6) 0.8588(5) 0.4620(4) 0.0284(13) Uani 1 1 d . . .
C7 C 0.4331(7) 0.8490(5) 0.3721(4) 0.0356(15) Uani 1 1 d . . .
H7A H 0.3500 0.8342 0.3252 0.043 Uiso 1 1 calc R . .
C8 C 0.5497(8) 0.8611(5) 0.3519(5) 0.0412(17) Uani 1 1 d . . .
H8 H 0.5470 0.8526 0.2906 0.049 Uiso 1 1 calc R . .
C9 C 0.6675(7) 0.8853(5) 0.4214(5) 0.0384(16) Uani 1 1 d . . .
H9 H 0.7482 0.8972 0.4092 0.046 Uiso 1 1 calc R . .
C10 C 0.6709(7) 0.8929(5) 0.5105(5) 0.0348(15) Uani 1 1 d . . .
C11 C 0.2577(7) 0.8754(5) 0.7088(4) 0.0350(15) Uani 1 1 d . . .
H11A H 0.2616 0.8124 0.7175 0.053 Uiso 1 1 calc R . .
H11B H 0.1830 0.8923 0.7238 0.053 Uiso 1 1 calc R . .
H11C H 0.3411 0.9285 0.7495 0.053 Uiso 1 1 calc R . .
C12 C 0.8016(7) 0.9213(5) 0.5851(5) 0.0397(16) Uani 1 1 d . . .
H12A H 0.7959 0.9562 0.6446 0.059 Uiso 1 1 calc R . .
H12B H 0.8701 0.9653 0.5728 0.059 Uiso 1 1 calc R . .
H12C H 0.8251 0.8611 0.5872 0.059 Uiso 1 1 calc R . .
C13 C 0.6929(7) 0.8129(5) 0.6959(4) 0.0326(14) Uani 1 1 d . . .
C14 C 0.4948(7) 0.8033(6) 0.7464(5) 0.0405(17) Uani 1 1 d . . .
C15 C 0.6047(7) 0.9760(6) 0.7362(5) 0.0365(16) Uani 1 1 d . . .
C16 C 0.3366(6) 0.6189(5) 0.5033(4) 0.0301(14) Uani 1 1 d . A .
C17 C 0.2248(7) 0.6250(5) 0.5394(5) 0.0323(14) Uani 1 1 d . . .
H17A H 0.2607 0.6738 0.6025 0.048 Uiso 1 1 calc R A .
H17B H 0.1807 0.5594 0.5396 0.048 Uiso 1 1 calc R . .
H17C H 0.1603 0.6458 0.4997 0.048 Uiso 1 1 calc R . .
C18 C 0.1850(7) 0.4675(5) 0.3691(5) 0.0403(16) Uani 1 1 d . A .
H18A H 0.1149 0.4844 0.3921 0.048 Uiso 1 1 calc R . .
H18B H 0.1801 0.3982 0.3649 0.048 Uiso 1 1 calc R . .
C19 C 0.1630(8) 0.4757(9) 0.2768(5) 0.070(3) Uani 1 1 d . . .
H19A H 0.1847 0.5459 0.2799 0.084 Uiso 0.394(7) 1 calc PR A 1
H19B H 0.0709 0.4377 0.2334 0.084 Uiso 0.394(7) 1 calc PR A 1
H19C H 0.0816 0.4212 0.2321 0.084 Uiso 0.606(7) 1 calc PR A 2
H19D H 0.1456 0.5396 0.2792 0.084 Uiso 0.606(7) 1 calc PR A 2
C20A C 0.4009(15) 0.4508(11) 0.3234(10) 0.0276(17) Uani 0.394(7) 1 d P A 1
H20A H 0.4724 0.4528 0.2968 0.033 Uiso 0.394(7) 1 calc PR A 1
H20B H 0.3999 0.4006 0.3538 0.033 Uiso 0.394(7) 1 calc PR A 1
C21A C 0.428(2) 0.5524(14) 0.3935(13) 0.029(2) Uani 0.394(7) 1 d P A 1
H21A H 0.4235 0.6029 0.3636 0.034 Uiso 0.394(7) 1 calc PR A 1
H21B H 0.5164 0.5744 0.4425 0.034 Uiso 0.394(7) 1 calc PR A 1
C20B C 0.4040(10) 0.5305(7) 0.3122(6) 0.0276(17) Uani 0.606(7) 1 d P A 2
H20C H 0.4152 0.6025 0.3271 0.033 Uiso 0.606(7) 1 calc PR A 2
H20D H 0.4744 0.5163 0.2882 0.033 Uiso 0.606(7) 1 calc PR A 2
C21B C 0.4182(12) 0.5054(9) 0.3977(8) 0.029(2) Uani 0.606(7) 1 d P A 2
H21C H 0.4029 0.4329 0.3833 0.034 Uiso 0.606(7) 1 calc PR A 2
H21D H 0.5087 0.5420 0.4442 0.034 Uiso 0.606(7) 1 calc PR A 2
C22 C 0.2517(7) 0.3884(6) 0.1615(4) 0.0429(18) Uani 1 1 d . . .
C23 C 0.1247(6) 0.3466(5) 0.0905(4) 0.0295(13) Uani 1 1 d . A .
H23 H 0.0511 0.3650 0.1012 0.035 Uiso 1 1 calc R . .
C24 C 0.1073(6) 0.2804(4) 0.0074(4) 0.0244(12) Uani 1 1 d . . .
H24 H 0.0205 0.2533 -0.0383 0.029 Uiso 1 1 calc R A .
C25 C 0.3283(6) 0.2898(5) 0.0538(4) 0.0343(15) Uani 1 1 d . . .
H25 H 0.3999 0.2694 0.0417 0.041 Uiso 1 1 calc R A .
C26 C 0.3533(7) 0.3567(6) 0.1385(4) 0.0457(19) Uani 1 1 d . A .
H26 H 0.4410 0.3824 0.1829 0.055 Uiso 1 1 calc R . .
C27 C 0.2660(7) 0.3312(5) -0.1755(4) 0.0350(15) Uani 1 1 d . . .
C28 C 0.1211(7) 0.3098(5) -0.2013(4) 0.0334(14) Uani 1 1 d . . .
C29 C 0.3578(8) 0.4198(6) -0.1802(5) 0.050(2) Uani 1 1 d . . .
H29A H 0.4490 0.4316 -0.1405 0.075 Uiso 1 1 calc R . .
H29B H 0.3305 0.4786 -0.1591 0.075 Uiso 1 1 calc R . .
H29C H 0.3540 0.4072 -0.2441 0.075 Uiso 1 1 calc R . .
C30 C 0.0483(8) 0.3716(5) -0.2399(5) 0.0407(17) Uani 1 1 d . . .
H30A H -0.0474 0.3422 -0.2542 0.061 Uiso 1 1 calc R . .
H30B H 0.0645 0.3739 -0.2964 0.061 Uiso 1 1 calc R . .
H30C H 0.0797 0.4394 -0.1944 0.061 Uiso 1 1 calc R . .
C31 C 0.2390(7) 0.0206(5) -0.0720(4) 0.0324(14) Uani 1 1 d . . .
C32 C 0.0943(6) -0.0013(4) -0.0962(4) 0.0277(13) Uani 1 1 d . . .
C33 C 0.3158(8) -0.0380(6) -0.0315(6) 0.050(2) Uani 1 1 d . . .
H33A H 0.3458 -0.0763 -0.0775 0.075 Uiso 1 1 calc R . .
H33B H 0.2590 -0.0839 -0.0129 0.075 Uiso 1 1 calc R . .
H33C H 0.3933 0.0074 0.0226 0.075 Uiso 1 1 calc R . .
C34 C 0.0090(7) -0.0881(5) -0.0854(4) 0.0317(14) Uani 1 1 d . . .
H34A H -0.0806 -0.0825 -0.0948 0.048 Uiso 1 1 calc R . .
H34B H 0.0478 -0.0889 -0.0231 0.048 Uiso 1 1 calc R . .
H34C H 0.0035 -0.1500 -0.1312 0.048 Uiso 1 1 calc R . .
B1 B 0.7826(7) 0.6410(6) 0.4465(5) 0.0320(16) Uani 1 1 d . . .
F1 F 0.9051(4) 0.6395(3) 0.4980(3) 0.0515(11) Uani 1 1 d . . .
F2 F 0.8020(4) 0.7076(3) 0.4003(3) 0.0453(10) Uani 1 1 d . . .
F3 F 0.7072(4) 0.5467(3) 0.3841(3) 0.0399(9) Uani 1 1 d . . .
F4 F 0.7166(4) 0.6739(3) 0.5067(3) 0.0450(10) Uani 1 1 d . . .
O8 O 0.1656(6) 0.5994(5) 0.9419(4) 0.0692(17) Uani 1 1 d . . .
C35 C 0.2620(10) 0.6723(7) 0.9357(9) 0.084(4) Uani 1 1 d . . .
H35A H 0.3447 0.6541 0.9425 0.101 Uiso 1 1 calc R . .
H35B H 0.2826 0.7367 0.9854 0.101 Uiso 1 1 calc R . .
C36 C 0.2102(12) 0.6816(9) 0.8434(10) 0.100(4) Uani 1 1 d . . .
H36A H 0.1974 0.6194 0.7948 0.151 Uiso 1 1 calc R . .
H36B H 0.2743 0.7369 0.8394 0.151 Uiso 1 1 calc R . .
H36C H 0.1249 0.6947 0.8354 0.151 Uiso 1 1 calc R . .
C37 C 0.2076(14) 0.5644(10) 1.0194(7) 0.096(4) Uani 1 1 d . . .
H37A H 0.1394 0.5012 1.0076 0.115 Uiso 1 1 calc R . .
H37B H 0.2919 0.5498 1.0216 0.115 Uiso 1 1 calc R . .
C38 C 0.2270(14) 0.6346(10) 1.1080(8) 0.101(4) Uani 1 1 d . . .
H38A H 0.2988 0.6957 1.1223 0.151 Uiso 1 1 calc R . .
H38B H 0.2508 0.6053 1.1556 0.151 Uiso 1 1 calc R . .
H38C H 0.1445 0.6504 1.1062 0.151 Uiso 1 1 calc R . .

loop_
_atom_site_aniso_label
_atom_site_aniso_U_11
_atom_site_aniso_U_22
_atom_site_aniso_U_33
_atom_site_aniso_U_23
_atom_site_aniso_U_13
_atom_site_aniso_U_12
Re1 0.02146(13) 0.04684(16) 0.02670(13) 0.01991(11) 0.00787(9) 0.01610(11)
Co1 0.0235(4) 0.0311(4) 0.0263(4) 0.0135(3) 0.0105(3) 0.0091(3)
Cl1 0.0391(9) 0.0376(8) 0.0298(7) 0.0136(6) 0.0192(6) 0.0144(7)
O1 0.026(3) 0.055(3) 0.034(2) 0.013(2) 0.0006(19) 0.019(2)
O2 0.063(4) 0.128(5) 0.051(3) 0.064(4) 0.034(3) 0.056(4)
O3 0.036(3) 0.049(3) 0.035(3) 0.009(2) 0.008(2) 0.021(2)
O4 0.023(3) 0.057(3) 0.045(3) 0.023(2) 0.012(2) 0.002(2)
O5 0.021(2) 0.033(2) 0.024(2) 0.0122(17) 0.0021(16) 0.0080(18)
O6 0.024(3) 0.052(3) 0.059(3) 0.028(3) 0.017(2) 0.014(2)
O7 0.022(2) 0.034(2) 0.027(2) 0.0135(18) 0.0073(17) 0.0084(18)
N1 0.020(3) 0.030(3) 0.027(2) 0.016(2) 0.009(2) 0.008(2)
N2 0.022(3) 0.029(3) 0.034(3) 0.014(2) 0.011(2) 0.011(2)
N3 0.019(3) 0.040(3) 0.030(3) 0.023(2) 0.008(2) 0.012(2)
N4 0.020(3) 0.075(4) 0.023(3) 0.006(3) 0.005(2) 0.021(3)
N5A 0.017(3) 0.037(6) 0.026(3) 0.005(4) 0.003(3) 0.011(4)
N5B 0.017(3) 0.037(6) 0.026(3) 0.005(4) 0.003(3) 0.011(4)
N6 0.024(3) 0.025(2) 0.030(3) 0.013(2) 0.006(2) 0.006(2)
N7 0.029(3) 0.039(3) 0.030(3) 0.012(2) 0.012(2) 0.003(2)
N8 0.031(3) 0.027(3) 0.020(2) 0.005(2) 0.007(2) 0.004(2)
N9 0.024(3) 0.044(3) 0.037(3) 0.015(2) 0.013(2) 0.014(3)
N10 0.022(3) 0.029(3) 0.025(2) 0.011(2) 0.0085(19) 0.009(2)
C1 0.024(3) 0.029(3) 0.034(3) 0.015(3) 0.014(2) 0.014(3)
C2 0.026(3) 0.032(3) 0.037(3) 0.017(3) 0.013(3) 0.015(3)
C3 0.026(3) 0.033(3) 0.037(3) 0.017(3) 0.004(3) 0.012(3)
C4 0.028(3) 0.036(3) 0.023(3) 0.014(2) 0.006(2) 0.010(3)
C5 0.028(3) 0.029(3) 0.024(3) 0.013(2) 0.008(2) 0.011(3)
C6 0.024(3) 0.034(3) 0.035(3) 0.020(3) 0.013(3) 0.010(3)
C7 0.043(4) 0.042(4) 0.029(3) 0.020(3) 0.013(3) 0.017(3)
C8 0.057(5) 0.051(4) 0.040(4) 0.029(3) 0.035(4) 0.026(4)
C9 0.038(4) 0.040(4) 0.059(4) 0.027(3) 0.036(4) 0.017(3)
C10 0.029(4) 0.034(3) 0.050(4) 0.020(3) 0.022(3) 0.010(3)
C11 0.032(4) 0.053(4) 0.036(3) 0.020(3) 0.021(3) 0.027(3)
C12 0.022(4) 0.043(4) 0.056(4) 0.019(3) 0.015(3) 0.011(3)
C13 0.029(4) 0.039(4) 0.030(3) 0.009(3) 0.008(3) 0.018(3)
C14 0.033(4) 0.063(5) 0.046(4) 0.036(4) 0.019(3) 0.028(4)
C15 0.030(4) 0.063(5) 0.040(4) 0.032(4) 0.018(3) 0.036(4)
C16 0.028(3) 0.049(4) 0.024(3) 0.024(3) 0.008(2) 0.021(3)
C17 0.029(4) 0.031(3) 0.044(4) 0.018(3) 0.017(3) 0.013(3)
C18 0.034(4) 0.037(4) 0.051(4) 0.011(3) 0.023(3) 0.007(3)
C19 0.020(4) 0.133(8) 0.030(4) -0.002(4) 0.005(3) 0.013(5)
C20A 0.022(4) 0.029(4) 0.027(4) 0.005(3) 0.008(3) 0.005(4)
C21A 0.027(4) 0.035(8) 0.024(4) 0.009(6) 0.009(3) 0.011(6)
C20B 0.022(4) 0.029(4) 0.027(4) 0.005(3) 0.008(3) 0.005(4)
C21B 0.027(4) 0.035(8) 0.024(4) 0.009(6) 0.009(3) 0.011(6)
C22 0.026(4) 0.071(5) 0.019(3) 0.009(3) 0.005(3) 0.004(3)
C23 0.022(3) 0.036(3) 0.028(3) 0.011(3) 0.007(2) 0.004(3)
C24 0.014(3) 0.031(3) 0.026(3) 0.011(2) 0.004(2) 0.005(2)
C25 0.024(3) 0.052(4) 0.030(3) 0.018(3) 0.007(3) 0.017(3)
C26 0.027(4) 0.083(6) 0.021(3) 0.016(3) 0.002(3) 0.018(4)
C27 0.034(4) 0.036(4) 0.031(3) 0.014(3) 0.010(3) 0.002(3)
C28 0.042(4) 0.031(3) 0.024(3) 0.010(3) 0.008(3) 0.011(3)
C29 0.046(5) 0.047(4) 0.051(4) 0.025(4) 0.013(4) -0.005(4)
C30 0.055(5) 0.034(4) 0.036(4) 0.013(3) 0.017(3) 0.015(3)
C31 0.033(4) 0.034(3) 0.038(3) 0.017(3) 0.016(3) 0.015(3)
C32 0.032(4) 0.030(3) 0.027(3) 0.014(2) 0.011(2) 0.015(3)
C33 0.036(4) 0.051(5) 0.079(6) 0.041(4) 0.019(4) 0.023(4)
C34 0.040(4) 0.033(3) 0.026(3) 0.014(3) 0.012(3) 0.013(3)
B1 0.020(4) 0.038(4) 0.044(4) 0.022(3) 0.013(3) 0.008(3)
F1 0.028(2) 0.063(3) 0.070(3) 0.035(2) 0.015(2) 0.015(2)
F2 0.042(3) 0.046(2) 0.063(3) 0.032(2) 0.027(2) 0.0145(19)
F3 0.039(2) 0.041(2) 0.047(2) 0.0189(18) 0.0194(18) 0.0166(18)
F4 0.045(3) 0.047(2) 0.057(2) 0.022(2) 0.032(2) 0.018(2)
O8 0.046(4) 0.077(4) 0.072(4) 0.025(3) 0.006(3) 0.017(3)
C35 0.040(6) 0.052(6) 0.143(11) 0.035(6) 0.014(6) 0.005(4)
C36 0.071(8) 0.101(9) 0.172(13) 0.092(9) 0.066(8) 0.024(7)
C37 0.111(10) 0.119(10) 0.063(6) 0.046(7) 0.009(6) 0.057(8)
C38 0.130(12) 0.122(10) 0.105(9) 0.054(8) 0.084(9) 0.072(9)

loop_
_atom_type_symbol
_atom_type_description
_atom_type_scat_dispersion_real
_atom_type_scat_dispersion_imag
_atom_type_scat_source
C C 0.0033 0.0016 'International Tables Vol C Tables 4.2.6.8 and 6.1.1.4'
H H 0.0000 0.0000 'International Tables Vol C Tables 4.2.6.8 and 6.1.1.4'
B B 0.0013 0.0007 'International Tables Vol C Tables 4.2.6.8 and 6.1.1.4'
N N 0.0061 0.0033 'International Tables Vol C Tables 4.2.6.8 and 6.1.1.4'
O O 0.0106 0.0060 'International Tables Vol C Tables 4.2.6.8 and 6.1.1.4'
F F 0.0171 0.0103 'International Tables Vol C Tables 4.2.6.8 and 6.1.1.4'
Co Co 0.3494 0.9721 'International Tables Vol C Tables 4.2.6.8 and 6.1.1.4'
Re Re -1.0185 7.2310 'International Tables Vol C Tables 4.2.6.8 and 6.1.1.4'
Cl Cl 0.1484 0.1585 'International Tables Vol C Tables 4.2.6.8 and 6.1.1.4'

loop_
_geom_angle_atom_site_label_1
_geom_angle_atom_site_label_2
_geom_angle_atom_site_label_3
_geom_angle
C14 Re1 C13 82.3(3)
C14 Re1 C15 86.8(3)
C13 Re1 C15 91.4(3)
C14 Re1 N3 98.0(3)
C13 Re1 N3 89.1(2)
C15 Re1 N3 175.2(2)
C14 Re1 N1 102.1(2)
C13 Re1 N1 172.6(2)
C15 Re1 N1 94.7(2)
N3 Re1 N1 84.42(18)
C14 Re1 N2 176.4(3)
C13 Re1 N2 99.4(2)
C15 Re1 N2 96.4(2)
N3 Re1 N2 78.87(18)
N1 Re1 N2 75.90(18)
N7 Co1 N8 82.5(2)
N7 Co1 N10 178.9(2)
N8 Co1 N10 98.5(2)
N7 Co1 N9 97.6(2)
N8 Co1 N9 178.8(2)
N10 Co1 N9 81.4(2)
N7 Co1 N6 89.1(2)
N8 Co1 N6 89.6(2)
N10 Co1 N6 90.7(2)
N9 Co1 N6 91.6(2)
N7 Co1 Cl1 89.97(17)
N8 Co1 Cl1 87.82(15)
N10 Co1 Cl1 90.28(15)
N9 Co1 Cl1 91.01(17)
N6 Co1 Cl1 177.32(15)
N9 O6 H6O 110(6)
N10 O7 H7O 103(5)
C1 N1 C5 118.1(5)
C1 N1 Re1 127.9(4)
C5 N1 Re1 113.6(4)
C10 N2 C6 118.6(5)
C10 N2 Re1 128.2(4)
C6 N2 Re1 112.1(4)
C16 N3 Re1 137.4(5)
C16 N3 H3N 123(4)
Re1 N3 H3N 99(4)
C16 N4 C18 124.7(6)
C16 N4 C21B 126.9(7)
C18 N4 C21B 107.8(7)
C16 N4 C21A 109.5(9)
C18 N4 C21A 117.1(9)
C22 N5A C20A 125.0(13)
C22 N5A C19 114.2(10)
C20A N5A C19 116.9(11)
C22 N5B C19 119.4(8)
C22 N5B C20B 123.2(8)
C19 N5B C20B 112.6(8)
C24 N6 C25 115.7(5)
C24 N6 Co1 121.8(4)
C25 N6 Co1 122.4(4)
C27 N7 O4 120.4(5)
C27 N7 Co1 116.4(5)
O4 N7 Co1 123.2(4)
C28 N8 O5 123.2(5)
C28 N8 Co1 114.9(5)
O5 N8 Co1 121.9(4)
C31 N9 O6 121.3(5)
C31 N9 Co1 115.7(4)
O6 N9 Co1 122.9(4)
C32 N10 O7 120.4(5)
C32 N10 Co1 116.6(4)
O7 N10 Co1 123.0(3)
N1 C1 C2 122.2(5)
N1 C1 C11 119.2(5)
C2 C1 C11 118.5(5)
C3 C2 C1 119.1(6)
C3 C2 H2 120.4
C1 C2 H2 120.4
C2 C3 C4 119.2(5)
C2 C3 H3A 120.4
C4 C3 H3A 120.4
C3 C4 C5 120.0(5)
C3 C4 H4A 120.0
C5 C4 H4A 120.0
N1 C5 C4 121.3(6)
N1 C5 C6 116.4(5)
C4 C5 C6 122.2(5)
N2 C6 C7 121.0(6)
N2 C6 C5 117.1(5)
C7 C6 C5 121.9(6)
C6 C7 C8 119.2(6)
C6 C7 H7A 120.4
C8 C7 H7A 120.4
C9 C8 C7 118.8(6)
C9 C8 H8 120.6
C7 C8 H8 120.6
C8 C9 C10 120.7(6)
C8 C9 H9 119.7
C10 C9 H9 119.7
N2 C10 C9 121.4(6)
N2 C10 C12 119.4(6)
C9 C10 C12 119.2(6)
C1 C11 H11A 109.5
C1 C11 H11B 109.5
H11A C11 H11B 109.5
C1 C11 H11C 109.5
H11A C11 H11C 109.5
H11B C11 H11C 109.5
C10 C12 H12A 109.5
C10 C12 H12B 109.5
H12A C12 H12B 109.5
C10 C12 H12C 109.5
H12A C12 H12C 109.5
H12B C12 H12C 109.5
O1 C13 Re1 174.8(6)
O2 C14 Re1 175.8(7)
O3 C15 Re1 178.1(6)
N3 C16 N4 122.8(6)
N3 C16 C17 119.6(6)
N4 C16 C17 117.5(6)
C16 C17 H17A 109.5
C16 C17 H17B 109.5
H17A C17 H17B 109.5
C16 C17 H17C 109.5
H17A C17 H17C 109.5
H17B C17 H17C 109.5
N4 C18 C19 109.4(6)
N4 C18 H18A 109.8
C19 C18 H18A 109.8
N4 C18 H18B 109.8
C19 C18 H18B 109.8
H18A C18 H18B 108.2
N5B C19 C18 116.2(7)
C18 C19 N5A 97.8(8)
C18 C19 H19A 112.2
N5A C19 H19A 112.2
N5B C19 H19B 117.7
C18 C19 H19B 112.2
N5A C19 H19B 112.2
H19A C19 H19B 109.8
N5B C19 H19C 108.2
C18 C19 H19C 108.2
N5B C19 H19D 108.2
C18 C19 H19D 108.2
H19C C19 H19D 107.4
N5A C20A C21A 109.4(14)
N5A C20A H20A 109.8
C21A C20A H20A 109.8
N5A C20A H20B 109.8
C21A C20A H20B 109.8
H20A C20A H20B 108.2
C20A C21A N4 103.8(14)
C20A C21A H21A 111.0
N4 C21A H21A 111.0
C20A C21A H21B 111.0
N4 C21A H21B 111.0
H21A C21A H21B 109.0
N5B C20B C21B 110.4(9)
N5B C20B H20C 109.6
C21B C20B H20C 109.6
N5B C20B H20D 109.6
C21B C20B H20D 109.6
H20C C20B H20D 108.1
N4 C21B C20B 106.2(8)
N4 C21B H21C 110.5
C20B C21B H21C 110.5
N4 C21B H21D 110.5
C20B C21B H21D 110.5
H21C C21B H21D 108.7
N5A C22 C26 115.1(8)
N5A C22 C23 125.2(9)
C26 C22 C23 115.2(6)
C26 C22 N5B 125.0(7)
C23 C22 N5B 118.6(7)
C24 C23 C22 120.5(6)
C24 C23 H23 119.8
C22 C23 H23 119.8
C23 C24 N6 123.9(5)
C23 C24 H24 118.0
N6 C24 H24 118.0
N6 C25 C26 123.7(6)
N6 C25 H25 118.2
C26 C25 H25 118.2
C25 C26 C22 121.1(6)
C25 C26 H26 119.5
C22 C26 H26 119.5
N7 C27 C28 112.9(6)
N7 C27 C29 122.8(7)
C28 C27 C29 124.4(6)
N8 C28 C27 113.3(6)
N8 C28 C30 123.4(7)
C27 C28 C30 123.4(6)
C27 C29 H29A 109.5
C27 C29 H29B 109.5
H29A C29 H29B 109.5
C27 C29 H29C 109.5
H29A C29 H29C 109.5
H29B C29 H29C 109.5
C28 C30 H30A 109.5
C28 C30 H30B 109.5
H30A C30 H30B 109.5
C28 C30 H30C 109.5
H30A C30 H30C 109.5
H30B C30 H30C 109.5
N9 C31 C32 113.3(5)
N9 C31 C33 122.6(6)
C32 C31 C33 124.1(6)
N10 C32 C31 113.0(5)
N10 C32 C34 124.4(6)
C31 C32 C34 122.7(5)
C31 C33 H33A 109.5
C31 C33 H33B 109.5
H33A C33 H33B 109.5
C31 C33 H33C 109.5
H33A C33 H33C 109.5
H33B C33 H33C 109.5
C32 C34 H34A 109.5
C32 C34 H34B 109.5
H34A C34 H34B 109.5
C32 C34 H34C 109.5
H34A C34 H34C 109.5
H34B C34 H34C 109.5
F3 B1 F1 110.0(6)
F3 B1 F2 110.3(6)
F1 B1 F2 109.3(6)
F3 B1 F4 109.7(6)
F1 B1 F4 108.8(6)
F2 B1 F4 108.7(5)
C35 O8 C37 116.3(9)
O8 C35 C36 108.1(8)
O8 C35 H35A 110.1
C36 C35 H35A 110.1
O8 C35 H35B 110.1
C36 C35 H35B 110.1
H35A C35 H35B 108.4
C35 C36 H36A 109.5
C35 C36 H36B 109.5
H36A C36 H36B 109.5
C35 C36 H36C 109.5
H36A C36 H36C 109.5
H36B C36 H36C 109.5
C38 C37 O8 114.0(10)
C38 C37 H37A 108.8
O8 C37 H37A 108.8
C38 C37 H37B 108.8
O8 C37 H37B 108.8
H37A C37 H37B 107.7
C37 C38 H38A 109.5
C37 C38 H38B 109.5
H38A C38 H38B 109.5
C37 C38 H38C 109.5
H38A C38 H38C 109.5
H38B C38 H38C 109.5

loop_
_geom_bond_atom_site_label_1
_geom_bond_atom_site_label_2
_geom_bond_distance
Re1 C14 1.894(7)
Re1 C13 1.922(6)
Re1 C15 1.933(8)
Re1 N3 2.190(5)
Re1 N1 2.196(5)
Re1 N2 2.202(5)
Co1 N7 1.875(5)
Co1 N8 1.896(5)
Co1 N10 1.905(5)
Co1 N9 1.912(5)
Co1 N6 1.947(5)
Co1 Cl1 2.2272(17)
O1 C13 1.143(7)
O2 C14 1.157(8)
O3 C15 1.151(8)
O4 N7 1.344(7)
O5 N8 1.322(7)
O6 N9 1.325(7)
O6 H6O 0.93(6)
O7 N10 1.356(6)
O7 H7O 0.94(6)
N1 C1 1.353(7)
N1 C5 1.370(7)
N2 C10 1.336(8)
N2 C6 1.383(8)
N3 C16 1.307(8)
N3 H3N 0.92(7)
N4 C16 1.342(8)
N4 C18 1.465(9)
N4 C21B 1.487(13)
N4 C21A 1.53(2)
N5A C22 1.313(16)
N5A C20A 1.45(2)
N5A C19 1.658(17)
N5B C22 1.432(11)
N5B C19 1.467(12)
N5B C20B 1.476(13)
N6 C24 1.359(7)
N6 C25 1.359(8)
N7 C27 1.292(8)
N8 C28 1.306(8)
N9 C31 1.302(8)
N10 C32 1.293(7)
C1 C2 1.399(8)
C1 C11 1.517(8)
C2 C3 1.374(8)
C2 H2 0.9500
C3 C4 1.382(9)
C3 H3A 0.9500
C4 C5 1.388(8)
C4 H4A 0.9500
C5 C6 1.466(9)
C6 C7 1.392(8)
C7 C8 1.392(10)
C7 H7A 0.9500
C8 C9 1.360(11)
C8 H8 0.9500
C9 C10 1.396(9)
C9 H9 0.9500
C10 C12 1.486(9)
C11 H11A 0.9800
C11 H11B 0.9800
C11 H11C 0.9800
C12 H12A 0.9800
C12 H12B 0.9800
C12 H12C 0.9800
C16 C17 1.505(9)
C17 H17A 0.9800
C17 H17B 0.9800
C17 H17C 0.9800
C18 C19 1.481(11)
C18 H18A 0.9900
C18 H18B 0.9900
C19 H19A 0.9900
C19 H19B 0.9900
C19 H19C 0.9900
C19 H19D 0.9900
C20A C21A 1.52(2)
C20A H20A 0.9900
C20A H20B 0.9900
C21A H21A 0.9900
C21A H21B 0.9900
C20B C21B 1.494(15)
C20B H20C 0.9900
C20B H20D 0.9900
C21B H21C 0.9900
C21B H21D 0.9900
C22 C26 1.400(10)
C22 C23 1.417(9)
C23 C24 1.357(8)
C23 H23 0.9500
C24 H24 0.9500
C25 C26 1.359(9)
C25 H25 0.9500
C26 H26 0.9500
C27 C28 1.469(10)
C27 C29 1.495(9)
C28 C30 1.486(9)
C29 H29A 0.9800
C29 H29B 0.9800
C29 H29C 0.9800
C30 H30A 0.9800
C30 H30B 0.9800
C30 H30C 0.9800
C31 C32 1.470(9)
C31 C33 1.484(9)
C32 C34 1.489(9)
C33 H33A 0.9800
C33 H33B 0.9800
C33 H33C 0.9800
C34 H34A 0.9800
C34 H34B 0.9800
C34 H34C 0.9800
B1 F3 1.379(9)
B1 F1 1.384(8)
B1 F2 1.394(8)
B1 F4 1.407(8)
O8 C35 1.378(12)
O8 C37 1.473(11)
C35 C36 1.494(16)
C35 H35A 0.9900
C35 H35B 0.9900
C36 H36A 0.9800
C36 H36B 0.9800
C36 H36C 0.9800
C37 C38 1.442(15)
C37 H37A 0.9900
C37 H37B 0.9900
C38 H38A 0.9800
C38 H38B 0.9800
C38 H38C 0.9800

loop_
_geom_hbond_atom_site_label_D
_geom_hbond_atom_site_label_H
_geom_hbond_atom_site_label_A
_geom_hbond_distance_DH
_geom_hbond_distance_HA
_geom_hbond_distance_DA
_geom_hbond_angle_DHA
O6 H6O O4 0.93(6) 1.57(6) 2.471(7) 161(9)
O7 H7O O5 0.94(6) 1.57(6) 2.496(6) 169(7)
N3 H3N F4 0.92(7) 2.29(8) 3.192(7) 165(6)

loop_
_geom_torsion_atom_site_label_1
_geom_torsion_atom_site_label_2
_geom_torsion_atom_site_label_3
_geom_torsion_atom_site_label_4
_geom_torsion
C14 Re1 N1 C1 13.3(6)
C15 Re1 N1 C1 -74.4(5)
N3 Re1 N1 C1 110.3(5)
N2 Re1 N1 C1 -169.8(5)
C14 Re1 N1 C5 -159.1(4)
C15 Re1 N1 C5 113.2(4)
N3 Re1 N1 C5 -62.1(4)
N2 Re1 N1 C5 17.8(4)
C13 Re1 N2 C10 -12.4(6)
C15 Re1 N2 C10 80.1(5)
N3 Re1 N2 C10 -99.7(5)
N1 Re1 N2 C10 173.4(5)
C13 Re1 N2 C6 154.9(4)
C15 Re1 N2 C6 -112.6(4)
N3 Re1 N2 C6 67.7(4)
N1 Re1 N2 C6 -19.3(4)
C14 Re1 N3 C16 56.4(6)
C13 Re1 N3 C16 138.5(6)
N1 Re1 N3 C16 -45.1(5)
N2 Re1 N3 C16 -121.8(6)
N7 Co1 N6 C24 118.7(5)
N8 Co1 N6 C24 36.2(4)
N10 Co1 N6 C24 -62.3(4)
N9 Co1 N6 C24 -143.7(5)
N7 Co1 N6 C25 -56.8(5)
N8 Co1 N6 C25 -139.3(5)
N10 Co1 N6 C25 122.2(5)
N9 Co1 N6 C25 40.8(5)
N8 Co1 N7 C27 2.3(5)
N9 Co1 N7 C27 -178.8(5)
N6 Co1 N7 C27 -87.3(5)
Cl1 Co1 N7 C27 90.1(5)
N8 Co1 N7 O4 -179.6(5)
N9 Co1 N7 O4 -0.8(5)
N6 Co1 N7 O4 90.7(5)
Cl1 Co1 N7 O4 -91.8(4)
N7 Co1 N8 C28 -1.6(4)
N10 Co1 N8 C28 178.2(4)
N6 Co1 N8 C28 87.5(4)
Cl1 Co1 N8 C28 -91.9(4)
N7 Co1 N8 O5 177.6(4)
N10 Co1 N8 O5 -2.6(4)
N6 Co1 N8 O5 -93.2(4)
Cl1 Co1 N8 O5 87.4(4)
N7 Co1 N9 C31 176.9(5)
N10 Co1 N9 C31 -2.8(5)
N6 Co1 N9 C31 87.6(5)
Cl1 Co1 N9 C31 -93.0(5)
N7 Co1 N9 O6 -1.0(5)
N10 Co1 N9 O6 179.2(5)
N6 Co1 N9 O6 -90.3(5)
Cl1 Co1 N9 O6 89.1(5)
N8 Co1 N10 C32 -179.5(4)
N9 Co1 N10 C32 1.7(4)
N6 Co1 N10 C32 -89.8(4)
Cl1 Co1 N10 C32 92.7(4)
N8 Co1 N10 O7 0.4(4)
N9 Co1 N10 O7 -178.4(4)
N6 Co1 N10 O7 90.1(4)
Cl1 Co1 N10 O7 -87.4(4)
C5 N1 C1 C2 3.7(8)
Re1 N1 C1 C2 -168.4(4)
C5 N1 C1 C11 -177.6(5)
Re1 N1 C1 C11 10.3(8)
N1 C1 C2 C3 -1.6(9)
C11 C1 C2 C3 179.8(6)
C1 C2 C3 C4 -1.2(9)
C2 C3 C4 C5 1.7(9)
C1 N1 C5 C4 -3.1(8)
Re1 N1 C5 C4 170.1(4)
C1 N1 C5 C6 172.9(5)
Re1 N1 C5 C6 -13.9(6)
C3 C4 C5 N1 0.4(9)
C3 C4 C5 C6 -175.3(6)
C10 N2 C6 C7 7.0(9)
Re1 N2 C6 C7 -161.7(5)
C10 N2 C6 C5 -172.6(5)
Re1 N2 C6 C5 18.7(6)
N1 C5 C6 N2 -3.4(8)
C4 C5 C6 N2 172.6(5)
N1 C5 C6 C7 177.1(6)
C4 C5 C6 C7 -7.0(9)
N2 C6 C7 C8 -3.0(9)
C5 C6 C7 C8 176.5(6)
C6 C7 C8 C9 -2.1(10)
C7 C8 C9 C10 3.2(10)
C6 N2 C10 C9 -5.8(9)
Re1 N2 C10 C9 160.8(5)
C6 N2 C10 C12 173.9(6)
Re1 N2 C10 C12 -19.5(8)
C8 C9 C10 N2 0.8(10)
C8 C9 C10 C12 -178.9(6)
Re1 N3 C16 N4 176.1(4)
Re1 N3 C16 C17 -6.1(8)
C18 N4 C16 N3 -160.2(6)
C21B N4 C16 N3 9.6(11)
C21A N4 C16 N3 -13.7(11)
C18 N4 C16 C17 22.0(9)
C21B N4 C16 C17 -168.2(7)
C21A N4 C16 C17 168.4(9)
C16 N4 C18 C19 109.9(8)
C21B N4 C18 C19 -61.5(9)
C21A N4 C18 C19 -34.3(11)
C22 N5B C19 C18 113.6(9)
C20B N5B C19 C18 -42.6(13)
C22 N5B C19 N5A 61.7(15)
C20B N5B C19 N5A -94.5(17)
N4 C18 C19 N5B 48.4(11)
N4 C18 C19 N5A 69.9(9)
C22 N5A C19 N5B -66.6(15)
C20A N5A C19 N5B 92(2)
C22 N5A C19 C18 158.9(11)
C20A N5A C19 C18 -42.0(15)
C22 N5A C20A C21A 132.1(16)
C19 N5A C20A C21A -24.5(19)
N5A C20A C21A N4 63.4(16)
C16 N4 C21A C20A 174.0(10)
C18 N4 C21A C20A -36.6(15)
C21B N4 C21A C20A 38.8(17)
C22 N5B C20B C21B -105.5(11)
C19 N5B C20B C21B 49.7(12)
C16 N4 C21B C20B -101.3(9)
C18 N4 C21B C20B 70.0(9)
C21A N4 C21B C20B -45(2)
N5B C20B C21B N4 -63.5(11)
C20A N5A C22 C26 14(2)
C19 N5A C22 C26 171.3(9)
C20A N5A C22 C23 169.3(12)
C19 N5A C22 C23 -33.6(17)
C20A N5A C22 N5B -102(2)
C19 N5A C22 N5B 54.9(13)
C19 N5B C22 N5A -75.5(17)
C20B N5B C22 N5A 78.0(17)
C19 N5B C22 C26 -157.4(9)
C20B N5B C22 C26 -3.8(14)
C19 N5B C22 C23 36.1(12)
C20B N5B C22 C23 -170.4(8)
N5A C22 C23 C24 -154.8(11)
C26 C22 C23 C24 0.3(10)
N5B C22 C23 C24 168.1(7)
C22 C23 C24 N6 -0.7(9)
C25 N6 C24 C23 1.3(8)
Co1 N6 C24 C23 -174.4(5)
C24 N6 C25 C26 -1.6(9)
Co1 N6 C25 C26 174.2(6)
N6 C25 C26 C22 1.3(12)
N5A C22 C26 C25 157.1(10)
C23 C22 C26 C25 -0.5(11)
N5B C22 C26 C25 -167.5(8)
O4 N7 C27 C28 179.4(5)
Co1 N7 C27 C28 -2.5(7)
O4 N7 C27 C29 -1.8(10)
Co1 N7 C27 C29 176.3(5)
O5 N8 C28 C27 -178.5(5)
Co1 N8 C28 C27 0.7(6)
O5 N8 C28 C30 0.5(9)
Co1 N8 C28 C30 179.7(5)
N7 C27 C28 N8 1.1(8)
C29 C27 C28 N8 -177.6(6)
N7 C27 C28 C30 -177.9(6)
C29 C27 C28 C30 3.4(10)
O6 N9 C31 C32 -178.7(5)
Co1 N9 C31 C32 3.3(7)
O6 N9 C31 C33 0.2(10)
Co1 N9 C31 C33 -177.8(6)
O7 N10 C32 C31 179.7(5)
Co1 N10 C32 C31 -0.4(7)
O7 N10 C32 C34 1.3(9)
Co1 N10 C32 C34 -178.8(4)
N9 C31 C32 N10 -1.9(8)
C33 C31 C32 N10 179.2(6)
N9 C31 C32 C34 176.5(5)
C33 C31 C32 C34 -2.4(10)
C37 O8 C35 C36 167.7(9)
C35 O8 C37 C38 73.4(14)
